data_4113433
loop_
_publ_author_name
'Raid E. Haddad'
'St\'ephanie Gazeau'
'Jacques P\'ecaut'
'Jean-Claude Marchon'
'Craig J. Medforth'
'John A. Shelnutt'

_publ_section_title
;
 Origin of the Red Shifts in the Optical Absorption Bands of Nonplanar
 Tetraalkylporphyrins
;
_journal_name_full 'Journal of the American Chemical Society'
_journal_page_first 1253
_journal_page_last 1268
_journal_paper_doi 10.1021/ja0280933
_journal_volume 125
_journal_year 2003
_chemical_formula_sum 'C61.25 H77.5 N4 Ni O9.5'
_chemical_formula_weight 1080.48
_chemical_name_systematic
;
 ?
;
_space_group_IT_number 19
_symmetry_cell_setting orthorhombic
_symmetry_space_group_name_Hall 'P 2ac 2ab'
_symmetry_space_group_name_H-M 'P 21 21 21'
_atom_sites_solution_hydrogens geom
_atom_sites_solution_primary direct
_atom_sites_solution_secondary difmap
_audit_creation_method SHELXL-97
_cell_angle_alpha 90.00
_cell_angle_beta 90.00
_cell_angle_gamma 90.00
_cell_formula_units_Z 8
_cell_length_a 12.8373(5)
_cell_length_b 23.7870(9)
_cell_length_c 39.5612(14)
_cell_measurement_temperature 193(2)
_cell_volume 12080.4(8)
_computing_cell_refinement 'Bruker SMART'
_computing_data_collection 'Bruker SMART'
_computing_data_reduction 'Bruker SHELXTL'
_computing_molecular_graphics 'Bruker SHELXTL'
_computing_publication_material 'Bruker SHELXTL'
_computing_structure_refinement 'SHELXL-97 (Sheldrick, 1997)'
_computing_structure_solution 'SHELXS-97 (Sheldrick, 1990)'
_diffrn_ambient_temperature 193(2)
_diffrn_measured_fraction_theta_full 0.937
_diffrn_measured_fraction_theta_max 0.937
_diffrn_measurement_device_type 'CCD area detector'
_diffrn_measurement_method 'phi and omega scans'
_diffrn_radiation_monochromator graphite
_diffrn_radiation_source 'fine-focus sealed tube'
_diffrn_radiation_type MoK\a
_diffrn_radiation_wavelength 0.71073
_diffrn_reflns_av_R_equivalents 0.0617
_diffrn_reflns_av_sigmaI/netI 0.1143
_diffrn_reflns_limit_h_max 17
_diffrn_reflns_limit_h_min -17
_diffrn_reflns_limit_k_max 30
_diffrn_reflns_limit_k_min -31
_diffrn_reflns_limit_l_max 37
_diffrn_reflns_limit_l_min -53
_diffrn_reflns_number 78658
_diffrn_reflns_theta_full 29.03
_diffrn_reflns_theta_max 29.03
_diffrn_reflns_theta_min 1.67
_exptl_absorpt_coefficient_mu 0.378
_exptl_absorpt_correction_type none
_exptl_crystal_density_diffrn 1.188
_exptl_crystal_F_000 4616
_exptl_crystal_size_max 0.15
_exptl_crystal_size_mid 0.15
_exptl_crystal_size_min 0.5
_refine_diff_density_max 1.325
_refine_diff_density_min -0.532
_refine_diff_density_rms 0.168
_refine_ls_abs_structure_details 'Flack H D (1983), Acta Cryst. A39, 876-881'
_refine_ls_abs_structure_Flack 0.004(11)
_refine_ls_extinction_method none
_refine_ls_goodness_of_fit_ref 1.057
_refine_ls_hydrogen_treatment mixed
_refine_ls_matrix_type full
_refine_ls_number_parameters 1410
_refine_ls_number_reflns 29320
_refine_ls_number_restraints 7
_refine_ls_restrained_S_all 1.061
_refine_ls_R_factor_all 0.1132
_refine_ls_R_factor_gt 0.0625
_refine_ls_shift/su_max 0.306
_refine_ls_shift/su_mean 0.007
_refine_ls_structure_factor_coef Fsqd
_refine_ls_weighting_details 'calc w=1/[\s^2^(Fo^2^)+(0.0938P)^2^+0.0000P] where P=(Fo^2^+2Fc^2^)/3'
_refine_ls_weighting_scheme calc
_refine_ls_wR_factor_gt 0.1671
_refine_ls_wR_factor_ref 0.1866
_reflns_number_gt 17608
_reflns_number_total 29320
_reflns_threshold_expression >2sigma(I)
_cod_data_source_file ja0280933_s2_4.cif
_cod_data_source_block NiB8P_orthorhombic
_cod_original_formula_sum 'C61.25 H77.50 N4 Ni O9.50'
_cod_database_code 4113433

loop_
_symmetry_equiv_pos_as_xyz
'x, y, z'
'-x+1/2, -y, z+1/2'
'-x, y+1/2, -z+1/2'
'x+1/2, -y+1/2, -z'

loop_
_atom_site_label
_atom_site_type_symbol
_atom_site_fract_x
_atom_site_fract_y
_atom_site_fract_z
_atom_site_U_iso_or_equiv
_atom_site_adp_type
_atom_site_occupancy
_atom_site_symmetry_multiplicity
_atom_site_calc_flag
_atom_site_refinement_flags
Ni1 Ni 0.60973(3) 0.451088(14) 0.371099(9) 0.02182(8) Uani 1 1 d .
O21 O 0.3855(2) 0.62699(10) 0.32894(6) 0.0476(7) Uani 1 1 d .
O22 O 0.31922(19) 0.64266(11) 0.27713(6) 0.0519(8) Uani 1 1 d .
O41 O 0.97604(18) 0.34228(10) 0.37840(6) 0.0479(7) Uani 1 1 d .
O42 O 1.09562(18) 0.35329(9) 0.41921(6) 0.0413(6) Uani 1 1 d .
O61 O 0.63809(19) 0.49295(10) 0.50121(6) 0.0485(7) Uani 1 1 d .
O62 O 0.74801(17) 0.44541(10) 0.53533(6) 0.0415(7) Uani 1 1 d .
O81 O 0.43686(18) 0.33395(11) 0.26959(6) 0.0471(7) Uani 1 1 d .
O82 O 0.29074(18) 0.35612(10) 0.24130(5) 0.0402(7) Uani 1 1 d .
N1 N 0.51390(18) 0.46711(10) 0.33507(6) 0.0233(6) Uani 1 1 d .
N2 N 0.70698(19) 0.50196(10) 0.35168(6) 0.0258(6) Uani 1 1 d .
N3 N 0.70740(18) 0.43357(10) 0.40649(6) 0.0233(6) Uani 1 1 d .
N4 N 0.50989(18) 0.40174(10) 0.39146(6) 0.0250(6) Uani 1 1 d .
C1 C 0.4293(2) 0.43472(12) 0.32521(7) 0.0231(7) Uani 1 1 d .
C2 C 0.3820(2) 0.45907(12) 0.29627(7) 0.0284(7) Uani 1 1 d .
H2A H 0.3238 0.4445 0.2843 0.034 Uiso 1 1 calc R
C3 C 0.4350(2) 0.50713(12) 0.28876(8) 0.0299(8) Uani 1 1 d .
H3A H 0.4194 0.5328 0.2711 0.036 Uiso 1 1 calc R
C4 C 0.5182(2) 0.51168(12) 0.31244(7) 0.0231(7) Uani 1 1 d .
C5 C 0.5943(2) 0.55285(11) 0.31194(7) 0.0252(7) Uani 1 1 d .
C6 C 0.6870(2) 0.54548(12) 0.32942(7) 0.0262(7) Uani 1 1 d .
C7 C 0.7805(2) 0.57610(13) 0.32272(8) 0.0308(8) Uani 1 1 d .
H7A H 0.7862 0.6094 0.3096 0.037 Uiso 1 1 calc R
C8 C 0.8585(2) 0.54936(13) 0.33832(8) 0.0308(8) Uani 1 1 d .
H8A H 0.9304 0.5585 0.3370 0.037 Uiso 1 1 calc R
C9 C 0.8131(2) 0.50401(12) 0.35752(7) 0.0257(8) Uani 1 1 d .
C10 C 0.8666(2) 0.47007(12) 0.38074(7) 0.0232(7) Uani 1 1 d .
C11 C 0.8136(2) 0.44059(12) 0.40509(7) 0.0251(7) Uani 1 1 d .
C12 C 0.8594(2) 0.41880(13) 0.43581(7) 0.0302(8) Uani 1 1 d .
H12A H 0.9316 0.4169 0.4409 0.036 Uiso 1 1 calc R
C13 C 0.7817(2) 0.40193(14) 0.45568(8) 0.0327(8) Uani 1 1 d .
H13A H 0.7883 0.3875 0.4780 0.039 Uiso 1 1 calc R
C14 C 0.6859(2) 0.40951(12) 0.43726(7) 0.0257(7) Uani 1 1 d .
C15 C 0.5907(2) 0.39068(12) 0.44766(7) 0.0254(7) Uani 1 1 d .
C16 C 0.5102(2) 0.38339(12) 0.42467(7) 0.0270(8) Uani 1 1 d .
C17 C 0.4189(2) 0.34894(13) 0.43023(8) 0.0325(8) Uani 1 1 d .
H17A H 0.3985 0.3324 0.4511 0.039 Uiso 1 1 calc R
C18 C 0.3680(2) 0.34449(13) 0.40062(8) 0.0314(8) Uani 1 1 d .
H18A H 0.3068 0.3232 0.3964 0.038 Uiso 1 1 calc R
C19 C 0.4245(2) 0.37835(12) 0.37659(7) 0.0249(7) Uani 1 1 d .
C20 C 0.3883(2) 0.38979(11) 0.34405(7) 0.0242(7) Uani 1 1 d .
C21 C 0.5909(2) 0.59988(12) 0.28653(7) 0.0284(8) Uani 1 1 d .
H21A H 0.6278 0.5905 0.2650 0.034 Uiso 1 1 calc R
C22 C 0.5987(3) 0.66134(12) 0.29566(7) 0.0324(8) Uani 1 1 d .
C23 C 0.6001(3) 0.67991(14) 0.33264(8) 0.0443(10) Uani 1 1 d .
H23A H 0.6701 0.6930 0.3386 0.066 Uiso 1 1 calc R
H23B H 0.5811 0.6481 0.3471 0.066 Uiso 1 1 calc R
H23C H 0.5501 0.7105 0.3359 0.066 Uiso 1 1 calc R
C24 C 0.6637(3) 0.69793(14) 0.27228(9) 0.0466(11) Uani 1 1 d .
H24A H 0.6592 0.6834 0.2492 0.070 Uiso 1 1 calc R
H24B H 0.7364 0.6975 0.2797 0.070 Uiso 1 1 calc R
H24C H 0.6373 0.7366 0.2729 0.070 Uiso 1 1 calc R
C25 C 0.4970(2) 0.63922(13) 0.28116(8) 0.0304(8) Uani 1 1 d .
H25A H 0.4874 0.6498 0.2569 0.037 Uiso 1 1 calc R
C26 C 0.3988(3) 0.63556(12) 0.29931(8) 0.0349(8) Uani 1 1 d .
C27 C 0.2140(3) 0.6380(2) 0.28997(11) 0.0648(14) Uani 1 1 d .
H27A H 0.1861 0.6756 0.2956 0.078 Uiso 1 1 calc R
H27B H 0.2129 0.6146 0.3107 0.078 Uiso 1 1 calc R
C28 C 0.1491(3) 0.61072(19) 0.26234(12) 0.0654(14) Uani 1 1 d .
H28A H 0.1486 0.6355 0.2422 0.078 Uiso 1 1 calc R
H28B H 0.0763 0.6068 0.2703 0.078 Uiso 1 1 calc R
C29 C 0.1912(3) 0.5522(2) 0.25215(11) 0.0621(13) Uani 1 1 d .
H29A H 0.2557 0.5571 0.2388 0.075 Uiso 1 1 calc R
H29B H 0.2094 0.5310 0.2729 0.075 Uiso 1 1 calc R
C30 C 0.1137(3) 0.5180(2) 0.23159(12) 0.0791(15) Uani 1 1 d .
H30A H 0.0476 0.5152 0.2443 0.095 Uiso 1 1 calc R
H30B H 0.0991 0.5380 0.2102 0.095 Uiso 1 1 calc R
C31 C 0.1510(3) 0.46045(17) 0.22365(10) 0.0551(12) Uani 1 1 d .
H31A H 0.0942 0.4393 0.2125 0.066 Uiso 1 1 calc R
H31B H 0.1682 0.4409 0.2450 0.066 Uiso 1 1 calc R
C32 C 0.2468(3) 0.46010(19) 0.20070(11) 0.0652(13) Uani 1 1 d .
H32A H 0.3057 0.4771 0.2132 0.078 Uiso 1 1 calc R
H32B H 0.2323 0.4844 0.1809 0.078 Uiso 1 1 calc R
C33 C 0.2816(4) 0.40143(19) 0.18763(10) 0.0655(14) Uani 1 1 d .
H33A H 0.2186 0.3784 0.1836 0.079 Uiso 1 1 calc R
H33B H 0.3171 0.4064 0.1656 0.079 Uiso 1 1 calc R
C34 C 0.3532(3) 0.36951(18) 0.21094(9) 0.0571(12) Uani 1 1 d .
H34A H 0.3781 0.3346 0.2000 0.069 Uiso 1 1 calc R
H34B H 0.4142 0.3928 0.2171 0.069 Uiso 1 1 calc R
C41 C 0.9836(2) 0.47713(13) 0.38144(8) 0.0298(8) Uani 1 1 d .
H41A H 1.0054 0.5136 0.3918 0.036 Uiso 1 1 calc R
C42 C 1.0524(2) 0.46024(14) 0.35240(8) 0.0308(8) Uani 1 1 d .
C43 C 1.0034(3) 0.42737(16) 0.32252(8) 0.0439(10) Uani 1 1 d .
H43A H 1.0003 0.4517 0.3026 0.066 Uiso 1 1 calc R
H43B H 0.9328 0.4154 0.3286 0.066 Uiso 1 1 calc R
H43C H 1.0460 0.3942 0.3175 0.066 Uiso 1 1 calc R
C44 C 1.1385(2) 0.50119(15) 0.34264(9) 0.0435(10) Uani 1 1 d .
H44A H 1.1647 0.5200 0.3630 0.065 Uiso 1 1 calc R
H44B H 1.1107 0.5293 0.3269 0.065 Uiso 1 1 calc R
H44C H 1.1955 0.4806 0.3317 0.065 Uiso 1 1 calc R
C45 C 1.0646(2) 0.43095(13) 0.38649(8) 0.0290(8) Uani 1 1 d .
H45A H 1.1271 0.4440 0.3994 0.035 Uiso 1 1 calc R
C46 C 1.0383(2) 0.37118(14) 0.39309(8) 0.0327(9) Uani 1 1 d .
C47 C 1.0753(3) 0.29576(15) 0.43126(10) 0.0542(12) Uani 1 1 d .
H47A H 1.1016 0.2679 0.4148 0.065 Uiso 1 1 calc R
H47B H 0.9995 0.2897 0.4343 0.065 Uiso 1 1 calc R
C48 C 1.1316(3) 0.28958(17) 0.46467(10) 0.0614(13) Uani 1 1 d .
H48A H 1.2048 0.3017 0.4617 0.074 Uiso 1 1 calc R
H48B H 1.1323 0.2493 0.4710 0.074 Uiso 1 1 calc R
C49 C 1.0825(4) 0.3240(2) 0.49418(14) 0.0894(18) Uani 1 1 d .
H49A H 1.0078 0.3302 0.4892 0.107 Uiso 1 1 calc R
H49B H 1.0868 0.3014 0.5152 0.107 Uiso 1 1 calc R
C50 C 1.1315(4) 0.3776(2) 0.50005(14) 0.0843(17) Uani 1 1 d .
H50A H 1.1270 0.4001 0.4790 0.101 Uiso 1 1 calc R
H50B H 1.2062 0.3712 0.5049 0.101 Uiso 1 1 calc R
C51 C 1.0830(3) 0.4136(2) 0.53021(11) 0.0656(14) Uani 1 1 d .
H51A H 1.0802 0.3903 0.5510 0.079 Uiso 1 1 calc R
H51B H 1.1280 0.4465 0.5348 0.079 Uiso 1 1 calc R
C52 C 0.9727(3) 0.4336(2) 0.52102(13) 0.0725(15) Uani 1 1 d .
H52A H 0.9760 0.4549 0.4996 0.087 Uiso 1 1 calc R
H52B H 0.9280 0.4002 0.5172 0.087 Uiso 1 1 calc R
C53 C 0.9253(3) 0.46816(19) 0.54627(12) 0.0773(15) Uani 1 1 d .
H53A H 0.9733 0.4995 0.5516 0.093 Uiso 1 1 calc R
H53B H 0.9165 0.4456 0.5671 0.093 Uiso 1 1 calc R
C54 C 0.8198(3) 0.49274(16) 0.53644(11) 0.0519(11) Uani 1 1 d .
H54A H 0.7967 0.5207 0.5534 0.062 Uiso 1 1 calc R
H54B H 0.8238 0.5113 0.5141 0.062 Uiso 1 1 calc R
C61 C 0.5742(2) 0.36620(13) 0.48252(7) 0.0288(8) Uani 1 1 d .
H61A H 0.5830 0.3245 0.4833 0.035 Uiso 1 1 calc R
C62 C 0.4928(3) 0.38790(15) 0.50707(8) 0.0369(9) Uani 1 1 d .
C63 C 0.4268(3) 0.43829(15) 0.49799(8) 0.0426(10) Uani 1 1 d .
H63A H 0.3554 0.4260 0.4932 0.064 Uiso 1 1 calc R
H63B H 0.4558 0.4567 0.4779 0.064 Uiso 1 1 calc R
H63C H 0.4264 0.4649 0.5169 0.064 Uiso 1 1 calc R
C64 C 0.4367(3) 0.34470(16) 0.52882(9) 0.0482(11) Uani 1 1 d .
H64A H 0.3635 0.3425 0.5220 0.072 Uiso 1 1 calc R
H64B H 0.4409 0.3559 0.5526 0.072 Uiso 1 1 calc R
H64C H 0.4696 0.3078 0.5259 0.072 Uiso 1 1 calc R
C65 C 0.6081(3) 0.39610(13) 0.51578(7) 0.0307(7) Uani 1 1 d .
H65A H 0.6337 0.3695 0.5335 0.037 Uiso 1 1 calc R
C66 C 0.6628(2) 0.44974(15) 0.51579(8) 0.0346(9) Uani 1 1 d .
C81 C 0.2919(2) 0.35894(12) 0.33297(7) 0.0251(7) Uani 1 1 d .
H81A H 0.2275 0.3737 0.3440 0.030 Uiso 1 1 calc R
C82 C 0.2871(3) 0.29651(12) 0.32692(8) 0.0325(9) Uani 1 1 d .
C83 C 0.3897(3) 0.26280(14) 0.32964(9) 0.0480(10) Uani 1 1 d .
H83A H 0.3886 0.2399 0.3502 0.072 Uiso 1 1 calc R
H83B H 0.4488 0.2889 0.3305 0.072 Uiso 1 1 calc R
H83C H 0.3969 0.2382 0.3099 0.072 Uiso 1 1 calc R
C84 C 0.1930(3) 0.26510(16) 0.33884(9) 0.0478(11) Uani 1 1 d .
H84A H 0.2120 0.2412 0.3580 0.072 Uiso 1 1 calc R
H84B H 0.1662 0.2417 0.3204 0.072 Uiso 1 1 calc R
H84C H 0.1392 0.2919 0.3459 0.072 Uiso 1 1 calc R
C85 C 0.2708(2) 0.33564(13) 0.29694(8) 0.0287(8) Uani 1 1 d .
H85A H 0.1962 0.3389 0.2899 0.034 Uiso 1 1 calc R
C86 C 0.3431(3) 0.34107(13) 0.26906(8) 0.0307(8) Uani 1 1 d .
Ni2 Ni 0.60804(3) 0.935998(14) 0.418860(9) 0.02134(8) Uani 1 1 d .
O121 O 0.36239(18) 1.10472(10) 0.36517(6) 0.0490(7) Uani 1 1 d .
O122 O 0.31428(18) 1.10575(11) 0.31043(7) 0.0547(8) Uani 1 1 d .
O141 O 0.96548(19) 0.83362(10) 0.42506(6) 0.0470(7) Uani 1 1 d .
O142 O 1.08288(17) 0.84531(9) 0.46650(5) 0.0349(6) Uani 1 1 d .
O161 O 0.65294(19) 0.98943(9) 0.54668(6) 0.0450(7) Uani 1 1 d .
O162 O 0.75811(17) 0.94352(9) 0.58319(6) 0.0375(6) Uani 1 1 d .
O181 O 0.44062(18) 0.80453(11) 0.32530(6) 0.0468(7) Uani 1 1 d .
O182 O 0.2952(2) 0.80492(18) 0.29420(7) 0.0962(13) Uani 1 1 d .
N101 N 0.51065(18) 0.94782(10) 0.38272(6) 0.0230(6) Uani 1 1 d .
N102 N 0.70293(18) 0.98713(10) 0.39798(6) 0.0219(6) Uani 1 1 d .
N103 N 0.70839(19) 0.92204(10) 0.45390(6) 0.0246(6) Uani 1 1 d .
N104 N 0.50987(18) 0.88778(10) 0.44106(6) 0.0233(6) Uani 1 1 d .
C101 C 0.4278(2) 0.91331(12) 0.37385(7) 0.0254(7) Uani 1 1 d .
C102 C 0.3814(2) 0.93311(12) 0.34325(7) 0.0289(7) Uani 1 1 d .
H10A H 0.3250 0.9161 0.3316 0.035 Uiso 1 1 calc R
C103 C 0.4321(2) 0.98042(13) 0.33394(8) 0.0301(8) Uani 1 1 d .
H10B H 0.4173 1.0032 0.3148 0.036 Uiso 1 1 calc R
C104 C 0.5135(2) 0.98962(12) 0.35869(7) 0.0244(7) Uani 1 1 d .
C105 C 0.5867(2) 1.03275(11) 0.35747(7) 0.0255(8) Uani 1 1 d .
C106 C 0.6792(2) 1.02900(12) 0.37530(7) 0.0229(7) Uani 1 1 d .
C107 C 0.7704(2) 1.06136(13) 0.36853(8) 0.0303(8) Uani 1 1 d .
H10D H 0.7741 1.0943 0.3550 0.036 Uiso 1 1 calc R
C108 C 0.8495(2) 1.03693(13) 0.38467(8) 0.0313(8) Uani 1 1 d .
H10E H 0.9206 1.0479 0.3837 0.038 Uiso 1 1 calc R
C109 C 0.8076(2) 0.99167(12) 0.40342(7) 0.0244(7) Uani 1 1 d .
C110 C 0.8649(2) 0.95993(12) 0.42713(7) 0.0262(8) Uani 1 1 d .
C111 C 0.8138(2) 0.93047(12) 0.45232(7) 0.0242(7) Uani 1 1 d .
C112 C 0.8610(2) 0.91208(13) 0.48313(8) 0.0295(8) Uani 1 1 d .
H11A H 0.9335 0.9125 0.4880 0.035 Uiso 1 1 calc R
C113 C 0.7862(2) 0.89430(13) 0.50401(8) 0.0285(8) Uani 1 1 d .
H11B H 0.7948 0.8808 0.5264 0.034 Uiso 1 1 calc R
C114 C 0.6896(2) 0.89975(12) 0.48550(7) 0.0262(8) Uani 1 1 d .
C115 C 0.5906(2) 0.88210(11) 0.49701(7) 0.0236(7) Uani 1 1 d .
C116 C 0.5097(2) 0.87306(12) 0.47498(7) 0.0243(7) Uani 1 1 d .
C117 C 0.4181(2) 0.84205(13) 0.48236(8) 0.0288(8) Uani 1 1 d .
H11C H 0.3980 0.8288 0.5041 0.035 Uiso 1 1 calc R
C118 C 0.3639(2) 0.83435(13) 0.45322(7) 0.0300(8) Uani 1 1 d .
H11D H 0.3011 0.8138 0.4503 0.036 Uiso 1 1 calc R
C119 C 0.4219(2) 0.86398(12) 0.42756(7) 0.0246(7) Uani 1 1 d .
C120 C 0.3877(2) 0.87155(11) 0.39434(7) 0.0239(7) Uani 1 1 d .
C121 C 0.5834(2) 1.07721(12) 0.33006(7) 0.0275(8) Uani 1 1 d .
H12B H 0.6284 1.0677 0.3102 0.033 Uiso 1 1 calc R
C122 C 0.5837(2) 1.13925(13) 0.33835(8) 0.0316(8) Uani 1 1 d .
C123 C 0.5737(3) 1.15828(14) 0.37433(8) 0.0416(10) Uani 1 1 d .
H12C H 0.5293 1.1319 0.3868 0.062 Uiso 1 1 calc R
H12D H 0.5425 1.1959 0.3749 0.062 Uiso 1 1 calc R
H12E H 0.6429 1.1595 0.3848 0.062 Uiso 1 1 calc R
C124 C 0.6495(3) 1.17690(15) 0.31556(10) 0.0458(11) Uani 1 1 d .
H12F H 0.7084 1.1919 0.3285 0.069 Uiso 1 1 calc R
H12G H 0.6067 1.2080 0.3072 0.069 Uiso 1 1 calc R
H12H H 0.6756 1.1549 0.2964 0.069 Uiso 1 1 calc R
C125 C 0.4885(2) 1.11379(13) 0.32042(8) 0.0306(8) Uani 1 1 d .
H12I H 0.4859 1.1230 0.2958 0.037 Uiso 1 1 calc R
C126 C 0.3846(3) 1.10790(13) 0.33575(9) 0.0383(9) Uani 1 1 d .
C127 C 0.2067(3) 1.0934(2) 0.31672(12) 0.0772(16) Uani 1 1 d D
H12J H 0.1679 1.1282 0.3221 0.093 Uiso 1 1 calc R
H12K H 0.1996 1.0669 0.3359 0.093 Uiso 1 1 calc R
C128 C 0.1637(3) 1.0657(2) 0.28249(15) 0.194(3) Uani 1 1 d D
H12L H 0.0866 1.0659 0.2830 0.233 Uiso 1 1 calc R
H12M H 0.1863 1.0889 0.2631 0.233 Uiso 1 1 calc R
C129 C 0.2024(6) 1.0039(2) 0.27710(14) 0.168(3) Uani 1 1 d D
H12N H 0.2770 1.0042 0.2834 0.201 Uiso 1 1 calc R
H12O H 0.1667 0.9814 0.2947 0.201 Uiso 1 1 calc R
C130 C 0.1962(7) 0.9693(3) 0.24558(16) 0.245(4) Uani 1 1 d D
H13B H 0.1372 0.9813 0.2312 0.294 Uiso 1 1 calc R
H13C H 0.2616 0.9717 0.2324 0.294 Uiso 1 1 calc R
C131 C 0.1799(6) 0.9123(3) 0.2589(3) 0.372(7) Uani 1 1 d D
H13F H 0.1628 0.9116 0.2833 0.446 Uiso 1 1 calc R
H13G H 0.1288 0.8901 0.2458 0.446 Uiso 1 1 calc R
C132 C 0.2883(6) 0.8976(3) 0.25165(19) 0.227(4) Uani 1 1 d D
H13H H 0.3293 0.9027 0.2726 0.272 Uiso 1 1 calc R
H13I H 0.3155 0.9247 0.2348 0.272 Uiso 1 1 calc R
C133 C 0.3080(6) 0.8403(3) 0.23880(15) 0.210(6) Uani 1 1 d D
H13J H 0.2410 0.8228 0.2323 0.251 Uiso 1 1 calc R
H13K H 0.3523 0.8425 0.2184 0.251 Uiso 1 1 calc R
C134 C 0.3590(4) 0.8057(3) 0.26402(11) 0.126(3) Uani 1 1 d D
H13D H 0.4287 0.8212 0.2693 0.152 Uiso 1 1 calc R
H13E H 0.3680 0.7670 0.2553 0.152 Uiso 1 1 calc R
C141 C 0.9808(2) 0.96730(13) 0.42687(8) 0.0279(8) Uani 1 1 d .
H14A H 1.0034 1.0040 0.4368 0.034 Uiso 1 1 calc R
C142 C 1.0463(2) 0.94956(15) 0.39751(8) 0.0364(9) Uani 1 1 d .
C143 C 0.9966(3) 0.91886(16) 0.36832(9) 0.0465(10) Uani 1 1 d .
H14B H 0.9936 0.9438 0.3486 0.070 Uiso 1 1 calc R
H14C H 0.9259 0.9074 0.3746 0.070 Uiso 1 1 calc R
H14D H 1.0380 0.8855 0.3628 0.070 Uiso 1 1 calc R
C144 C 1.1328(3) 0.98916(17) 0.38733(10) 0.0529(11) Uani 1 1 d .
H14E H 1.1171 1.0054 0.3651 0.079 Uiso 1 1 calc R
H14F H 1.1987 0.9684 0.3862 0.079 Uiso 1 1 calc R
H14G H 1.1388 1.0193 0.4041 0.079 Uiso 1 1 calc R
C145 C 1.0598(2) 0.92140(13) 0.43171(8) 0.0331(9) Uani 1 1 d .
H14H H 1.1235 0.9341 0.4440 0.040 Uiso 1 1 calc R
C146 C 1.0301(2) 0.86257(14) 0.43949(9) 0.0332(9) Uani 1 1 d .
C147 C 1.0487(3) 0.79408(13) 0.48244(9) 0.0435(10) Uani 1 1 d .
H14I H 1.0452 0.7634 0.4656 0.052 Uiso 1 1 calc R
H14J H 0.9784 0.7993 0.4922 0.052 Uiso 1 1 calc R
C148 C 1.1236(3) 0.77958(15) 0.50925(10) 0.0533(11) Uani 1 1 d .
H14K H 1.1885 0.7662 0.4984 0.064 Uiso 1 1 calc R
H14L H 1.0946 0.7479 0.5225 0.064 Uiso 1 1 calc R
C149 C 1.1517(3) 0.82741(19) 0.53400(11) 0.0604(13) Uani 1 1 d .
H14M H 1.2021 0.8130 0.5509 0.073 Uiso 1 1 calc R
H14N H 1.1861 0.8581 0.5213 0.073 Uiso 1 1 calc R
C150 C 1.0609(3) 0.85002(19) 0.55162(10) 0.0616(13) Uani 1 1 d .
H15A H 1.0237 0.8187 0.5628 0.074 Uiso 1 1 calc R
H15B H 1.0130 0.8666 0.5347 0.074 Uiso 1 1 calc R
C151 C 1.0871(3) 0.89561(16) 0.57874(9) 0.0510(11) Uani 1 1 d .
H15C H 1.1301 0.8786 0.5968 0.061 Uiso 1 1 calc R
H15D H 1.1282 0.9261 0.5681 0.061 Uiso 1 1 calc R
C152 C 0.9896(3) 0.91986(16) 0.59395(9) 0.0477(11) Uani 1 1 d .
H15E H 1.0065 0.9359 0.6164 0.057 Uiso 1 1 calc R
H15F H 0.9386 0.8892 0.5974 0.057 Uiso 1 1 calc R
C153 C 0.9402(3) 0.96504(16) 0.57231(9) 0.0490(11) Uani 1 1 d .
H15G H 0.9897 0.9968 0.5706 0.059 Uiso 1 1 calc R
H15H H 0.9308 0.9497 0.5492 0.059 Uiso 1 1 calc R
C154 C 0.8372(3) 0.98778(15) 0.58405(10) 0.0502(11) Uani 1 1 d .
H15I H 0.8441 1.0024 0.6074 0.060 Uiso 1 1 calc R
H15J H 0.8156 1.0192 0.5693 0.060 Uiso 1 1 calc R
C161 C 0.5778(2) 0.86268(12) 0.53282(7) 0.0256(8) Uani 1 1 d .
H16A H 0.5850 0.8210 0.5353 0.031 Uiso 1 1 calc R
C162 C 0.4973(2) 0.88748(13) 0.55674(8) 0.0298(8) Uani 1 1 d .
C163 C 0.4325(3) 0.93698(14) 0.54495(8) 0.0398(9) Uani 1 1 d .
H16B H 0.3605 0.9248 0.5412 0.060 Uiso 1 1 calc R
H16C H 0.4613 0.9517 0.5238 0.060 Uiso 1 1 calc R
H16D H 0.4339 0.9665 0.5622 0.060 Uiso 1 1 calc R
C164 C 0.4402(3) 0.84807(15) 0.58032(8) 0.0419(10) Uani 1 1 d .
H16E H 0.3668 0.8459 0.5737 0.063 Uiso 1 1 calc R
H16F H 0.4453 0.8622 0.6035 0.063 Uiso 1 1 calc R
H16G H 0.4716 0.8106 0.5790 0.063 Uiso 1 1 calc R
C165 C 0.6148(2) 0.89511(12) 0.56459(7) 0.0270(7) Uani 1 1 d .
H16H H 0.6396 0.8696 0.5830 0.032 Uiso 1 1 calc R
C166 C 0.6743(3) 0.94848(13) 0.56310(8) 0.0314(8) Uani 1 1 d .
C181 C 0.2895(2) 0.83949(12) 0.38460(7) 0.0254(7) Uani 1 1 d .
H18B H 0.2249 0.8573 0.3938 0.030 Uiso 1 1 calc R
C182 C 0.2826(3) 0.77688(13) 0.38370(8) 0.0314(8) Uani 1 1 d .
C183 C 0.3845(3) 0.74279(14) 0.38959(9) 0.0448(10) Uani 1 1 d .
H18C H 0.4437 0.7634 0.3801 0.067 Uiso 1 1 calc R
H18D H 0.3787 0.7061 0.3785 0.067 Uiso 1 1 calc R
H18E H 0.3953 0.7374 0.4139 0.067 Uiso 1 1 calc R
C184 C 0.1850(3) 0.75014(15) 0.39708(9) 0.0449(10) Uani 1 1 d .
H18F H 0.1253 0.7746 0.3924 0.067 Uiso 1 1 calc R
H18G H 0.1914 0.7447 0.4215 0.067 Uiso 1 1 calc R
H18H H 0.1744 0.7137 0.3861 0.067 Uiso 1 1 calc R
C185 C 0.2707(2) 0.80950(13) 0.35116(8) 0.0290(8) Uani 1 1 d .
H18I H 0.1969 0.8121 0.3432 0.035 Uiso 1 1 calc R
C186 C 0.3467(3) 0.80520(16) 0.32328(9) 0.0432(10) Uani 1 1 d .
O201 O 0.4129(5) 0.2717(3) 0.70379(17) 0.083(2) Uani 0.50 1 d P
O203 O 0.6849(4) 0.6998(2) 0.84108(16) 0.0763(18) Uani 0.50 1 d P
C203 C 0.7766(8) 0.6794(4) 0.8526(2) 0.072(3) Uiso 0.50 1 d P
O204 O 0.4676(5) 0.3538(2) 0.65838(18) 0.082(2) Uani 0.50 1 d P
C204 C 0.4789(6) 0.3293(3) 0.6265(2) 0.067(2) Uani 0.50 1 d P
O205 O 0.7540(3) 0.6754(2) 0.08707(10) 0.0426(13) Uani 0.50 1 d P
C205 C 0.6692(6) 0.6908(3) 0.06620(19) 0.0436(19) Uani 0.50 1 d P
O206 O 0.3099(4) 0.7234(2) 0.61282(16) 0.0865(19) Uani 0.50 1 d P
C206 C 0.2107(5) 0.7044(3) 0.60528(19) 0.0429(19) Uani 0.50 1 d P
O207 O 0.4134(9) 0.7795(4) 0.6693(2) 0.139(4) Uani 0.50 1 d P
C207 C 0.4111(11) 0.7424(5) 0.6818(3) 0.105(4) Uani 0.50 1 d P

loop_
_atom_site_aniso_label
_atom_site_aniso_U_11
_atom_site_aniso_U_22
_atom_site_aniso_U_33
_atom_site_aniso_U_23
_atom_site_aniso_U_13
_atom_site_aniso_U_12
Ni1 0.02227(16) 0.02219(17) 0.02102(17) 0.00161(14) -0.00265(17) -0.00030(16)
O21 0.0521(14) 0.0558(14) 0.0349(13) 0.0026(11) 0.0101(13) 0.0062(14)
O22 0.0374(14) 0.0665(17) 0.0517(16) 0.0199(13) 0.0016(12) 0.0058(13)
O41 0.0451(14) 0.0457(14) 0.0529(16) -0.0099(12) -0.0106(12) -0.0056(12)
O42 0.0438(13) 0.0354(12) 0.0448(13) 0.0094(10) -0.0044(12) -0.0014(11)
O61 0.0525(15) 0.0401(14) 0.0531(15) 0.0039(12) -0.0026(12) 0.0042(12)
O62 0.0451(13) 0.0388(14) 0.0407(13) 0.0016(11) 0.0003(11) -0.0095(11)
O81 0.0349(13) 0.0582(16) 0.0482(15) -0.0093(12) 0.0088(12) -0.0001(12)
O82 0.0430(13) 0.0498(15) 0.0278(12) 0.0044(11) 0.0059(11) -0.0049(12)
N1 0.0256(13) 0.0207(12) 0.0237(13) -0.0001(10) -0.0035(11) 0.0029(10)
N2 0.0313(13) 0.0221(13) 0.0239(13) 0.0033(10) -0.0007(11) 0.0016(11)
N3 0.0228(12) 0.0267(13) 0.0204(12) 0.0011(10) -0.0001(10) -0.0002(11)
N4 0.0255(13) 0.0268(13) 0.0228(13) 0.0018(11) -0.0023(11) -0.0031(11)
C1 0.0216(13) 0.0235(14) 0.0243(14) -0.0059(12) -0.0025(12) 0.0013(12)
C2 0.0283(15) 0.0253(15) 0.0314(16) -0.0005(12) -0.0029(14) 0.0044(14)
C3 0.0378(17) 0.0241(15) 0.0278(16) 0.0045(13) -0.0052(14) 0.0040(14)
C4 0.0241(15) 0.0206(14) 0.0248(15) 0.0013(12) -0.0007(13) 0.0014(12)
C5 0.0310(16) 0.0223(14) 0.0224(14) -0.0012(11) 0.0024(13) 0.0031(13)
C6 0.0352(16) 0.0196(14) 0.0239(15) 0.0013(12) 0.0007(13) 0.0023(13)
C7 0.0331(17) 0.0301(17) 0.0293(17) 0.0043(14) 0.0008(14) -0.0045(14)
C8 0.0223(15) 0.0335(17) 0.0365(18) 0.0064(14) 0.0003(13) -0.0034(13)
C9 0.0223(15) 0.0282(16) 0.0267(16) -0.0016(13) -0.0020(13) 0.0011(13)
C10 0.0237(15) 0.0246(14) 0.0213(14) -0.0045(12) -0.0017(12) -0.0005(12)
C11 0.0269(15) 0.0271(16) 0.0213(14) -0.0054(12) -0.0042(12) 0.0044(13)
C12 0.0293(16) 0.0359(17) 0.0254(16) -0.0002(13) -0.0044(13) 0.0016(13)
C13 0.0323(17) 0.0414(19) 0.0244(16) 0.0041(14) 0.0025(14) 0.0024(15)
C14 0.0297(16) 0.0276(16) 0.0198(15) -0.0018(13) -0.0056(13) 0.0022(13)
C15 0.0284(16) 0.0241(14) 0.0236(15) 0.0042(12) -0.0019(13) -0.0015(13)
C16 0.0307(16) 0.0266(16) 0.0237(16) 0.0068(13) -0.0007(13) -0.0009(13)
C17 0.0343(18) 0.0365(17) 0.0267(16) 0.0063(13) -0.0018(14) -0.0103(14)
C18 0.0275(17) 0.0308(16) 0.0359(18) 0.0032(14) 0.0016(14) -0.0063(13)
C19 0.0294(15) 0.0224(14) 0.0230(15) 0.0018(12) -0.0031(13) -0.0008(12)
C20 0.0231(14) 0.0199(13) 0.0296(15) -0.0015(11) -0.0016(14) 0.0012(13)
C21 0.0307(17) 0.0275(15) 0.0271(15) 0.0047(12) 0.0005(14) 0.0042(13)
C22 0.0397(18) 0.0269(15) 0.0307(16) 0.0030(13) 0.0003(16) 0.0052(15)
C23 0.058(2) 0.0374(18) 0.0374(18) -0.0101(15) -0.0072(19) 0.0071(19)
C24 0.057(2) 0.0296(19) 0.053(2) 0.0158(17) -0.0002(19) -0.0043(17)
C25 0.0413(19) 0.0243(16) 0.0257(17) 0.0035(13) -0.0024(15) 0.0062(14)
C26 0.0406(18) 0.0245(15) 0.0395(18) 0.0038(13) 0.0014(17) 0.0030(16)
C27 0.037(2) 0.090(3) 0.068(3) 0.014(2) 0.013(2) 0.010(2)
C28 0.038(2) 0.078(3) 0.081(3) 0.006(3) 0.000(2) -0.003(2)
C29 0.035(2) 0.097(3) 0.054(2) 0.015(2) -0.0021(19) 0.017(2)
C30 0.043(2) 0.095(3) 0.100(3) 0.038(3) -0.003(3) 0.008(3)
C31 0.049(2) 0.064(3) 0.052(2) 0.020(2) -0.0049(19) -0.014(2)
C32 0.062(3) 0.075(3) 0.059(3) 0.025(2) -0.003(2) -0.016(2)
C33 0.076(3) 0.086(3) 0.035(2) 0.016(2) 0.002(2) -0.020(3)
C34 0.078(3) 0.058(2) 0.035(2) 0.0083(18) 0.018(2) -0.005(2)
C41 0.0288(16) 0.0298(16) 0.0307(17) -0.0031(13) 0.0014(14) 0.0016(13)
C42 0.0251(16) 0.0371(18) 0.0303(17) 0.0026(14) 0.0008(14) 0.0045(14)
C43 0.050(2) 0.053(2) 0.0282(18) -0.0055(16) 0.0003(16) 0.0168(18)
C44 0.0276(18) 0.054(2) 0.049(2) 0.0009(18) 0.0099(16) 0.0031(16)
C45 0.0229(14) 0.0340(17) 0.0301(16) -0.0026(14) -0.0029(13) 0.0068(13)
C46 0.0246(16) 0.0377(18) 0.0358(19) -0.0038(15) 0.0086(14) 0.0029(14)
C47 0.064(3) 0.044(2) 0.055(2) 0.0150(18) -0.005(2) -0.0077(19)
C48 0.054(3) 0.053(2) 0.077(3) 0.021(2) 0.002(2) 0.006(2)
C49 0.081(4) 0.089(4) 0.098(4) 0.006(3) 0.017(3) -0.023(3)
C50 0.054(3) 0.072(3) 0.127(4) -0.020(3) -0.003(3) -0.011(2)
C51 0.051(3) 0.080(3) 0.065(3) 0.006(2) -0.012(2) -0.004(2)
C52 0.064(3) 0.069(3) 0.084(3) 0.006(3) -0.001(3) -0.018(2)
C53 0.066(3) 0.065(3) 0.100(4) -0.033(2) -0.007(3) -0.032(2)
C54 0.050(2) 0.044(2) 0.062(3) -0.0049(19) 0.005(2) -0.0158(18)
C61 0.0333(17) 0.0294(16) 0.0238(15) 0.0055(13) -0.0042(14) -0.0041(13)
C62 0.0381(18) 0.051(2) 0.0217(16) 0.0045(15) -0.0006(15) 0.0023(16)
C63 0.0395(19) 0.052(2) 0.0363(19) 0.0017(17) -0.0048(16) 0.0095(17)
C64 0.039(2) 0.062(2) 0.043(2) 0.0194(18) 0.0010(17) -0.0036(18)
C65 0.0320(15) 0.0373(16) 0.0226(14) 0.0040(13) -0.0014(15) 0.0021(16)
C66 0.0358(17) 0.044(2) 0.0240(16) -0.0010(15) 0.0058(14) 0.0006(16)
C81 0.0256(15) 0.0260(16) 0.0236(16) -0.0022(12) -0.0039(13) 0.0023(13)
C82 0.0458(19) 0.0211(16) 0.0306(17) -0.0020(13) -0.0038(16) -0.0040(14)
C83 0.057(2) 0.0350(18) 0.052(2) -0.0038(16) -0.007(2) 0.0151(19)
C84 0.051(2) 0.046(2) 0.046(2) 0.0052(18) -0.0087(19) -0.0164(18)
C85 0.0237(15) 0.0301(16) 0.0323(17) -0.0047(14) -0.0089(14) -0.0038(13)
C86 0.0370(18) 0.0249(16) 0.0302(17) -0.0106(14) 0.0002(15) -0.0053(14)
Ni2 0.02212(17) 0.02165(17) 0.02027(17) -0.00004(14) 0.00011(17) -0.00036(16)
O121 0.0413(14) 0.0531(15) 0.0525(16) 0.0036(12) 0.0134(12) 0.0045(12)
O122 0.0370(13) 0.0653(17) 0.0618(17) 0.0277(13) -0.0126(13) -0.0196(13)
O141 0.0436(14) 0.0445(14) 0.0529(16) -0.0116(12) -0.0048(12) -0.0050(11)
O142 0.0375(13) 0.0289(11) 0.0383(12) 0.0044(10) -0.0016(11) 0.0008(10)
O161 0.0598(15) 0.0286(12) 0.0464(14) 0.0084(11) 0.0027(12) -0.0018(11)
O162 0.0416(12) 0.0348(12) 0.0362(13) 0.0009(11) -0.0032(11) -0.0105(10)
O181 0.0325(13) 0.0590(16) 0.0487(15) -0.0079(13) 0.0102(12) -0.0035(12)
O182 0.0516(17) 0.209(4) 0.0283(15) -0.0228(19) 0.0061(14) -0.047(2)
N101 0.0244(12) 0.0196(12) 0.0249(12) -0.0004(10) -0.0025(10) -0.0018(10)
N102 0.0231(12) 0.0239(12) 0.0187(12) -0.0014(10) 0.0019(10) 0.0012(10)
N103 0.0251(13) 0.0247(13) 0.0240(13) -0.0014(10) 0.0035(11) 0.0017(11)
N104 0.0278(13) 0.0205(12) 0.0216(13) -0.0022(10) -0.0008(11) -0.0011(10)
C101 0.0252(15) 0.0231(14) 0.0280(16) -0.0017(13) 0.0023(13) 0.0015(12)
C102 0.0288(15) 0.0305(15) 0.0273(15) 0.0028(13) -0.0105(14) -0.0060(14)
C103 0.0364(17) 0.0282(16) 0.0256(16) 0.0034(13) -0.0060(14) -0.0007(14)
C104 0.0277(16) 0.0231(15) 0.0223(15) 0.0012(12) 0.0004(13) 0.0014(13)
C105 0.0344(17) 0.0174(14) 0.0245(15) -0.0003(11) 0.0038(13) 0.0000(12)
C106 0.0271(15) 0.0208(14) 0.0207(15) -0.0002(12) 0.0041(13) 0.0019(12)
C107 0.0342(16) 0.0255(16) 0.0312(17) 0.0014(14) 0.0046(14) -0.0003(13)
C108 0.0268(16) 0.0311(17) 0.0362(18) 0.0033(14) 0.0018(14) -0.0009(13)
C109 0.0230(15) 0.0236(15) 0.0267(16) -0.0036(13) 0.0005(13) -0.0002(12)
C110 0.0223(15) 0.0277(16) 0.0287(16) -0.0058(13) -0.0002(12) 0.0014(12)
C111 0.0238(15) 0.0270(15) 0.0218(15) -0.0052(13) 0.0021(12) 0.0023(13)
C112 0.0277(16) 0.0336(17) 0.0273(16) -0.0024(14) -0.0003(13) 0.0054(13)
C113 0.0328(17) 0.0326(17) 0.0200(15) -0.0004(13) -0.0043(13) 0.0068(14)
C114 0.0313(16) 0.0238(16) 0.0237(16) -0.0023(13) -0.0007(14) 0.0015(13)
C115 0.0295(16) 0.0202(14) 0.0210(14) -0.0019(11) -0.0002(13) 0.0024(12)
C116 0.0293(16) 0.0223(15) 0.0214(15) 0.0009(12) 0.0024(13) 0.0010(13)
C117 0.0319(17) 0.0337(16) 0.0209(15) 0.0001(13) 0.0032(13) -0.0045(13)
C118 0.0340(18) 0.0302(17) 0.0257(16) -0.0020(13) 0.0028(14) -0.0059(13)
C119 0.0282(16) 0.0230(15) 0.0226(15) -0.0008(12) 0.0011(12) 0.0015(12)
C120 0.0240(14) 0.0247(14) 0.0229(14) -0.0039(11) 0.0022(14) -0.0003(13)
C121 0.0278(17) 0.0288(16) 0.0259(15) 0.0058(13) 0.0041(13) 0.0002(12)
C122 0.0346(18) 0.0272(16) 0.0331(17) 0.0053(13) -0.0020(14) -0.0011(13)
C123 0.048(2) 0.0321(17) 0.044(2) -0.0061(16) -0.0052(18) 0.0069(15)
C124 0.044(2) 0.0326(19) 0.060(2) 0.0112(17) 0.0002(19) -0.0066(16)
C125 0.0321(17) 0.0292(17) 0.0306(17) 0.0108(14) -0.0034(14) -0.0009(14)
C126 0.0354(18) 0.0299(16) 0.049(2) 0.0132(15) 0.0031(18) -0.0002(16)
C127 0.031(2) 0.081(3) 0.120(4) 0.018(3) -0.005(3) -0.019(2)
C128 0.032(2) 0.272(7) 0.279(8) 0.168(6) -0.065(3) -0.091(3)
C129 0.251(7) 0.118(5) 0.135(5) -0.059(4) -0.122(5) 0.071(5)
C130 0.267(8) 0.324(9) 0.144(6) 0.140(6) -0.083(6) -0.200(7)
C131 0.327(11) 0.568(18) 0.220(12) 0.102(12) -0.020(10) -0.320(11)
C132 0.326(10) 0.221(8) 0.133(5) -0.094(5) 0.136(6) -0.155(8)
C133 0.121(6) 0.432(17) 0.076(5) 0.011(8) 0.031(5) -0.018(9)
C134 0.101(4) 0.247(7) 0.031(2) -0.025(4) 0.027(3) -0.056(5)
C141 0.0209(15) 0.0295(17) 0.0334(18) 0.0000(13) 0.0003(13) -0.0017(12)
C142 0.0250(16) 0.048(2) 0.0360(18) 0.0073(16) 0.0020(14) 0.0120(15)
C143 0.050(2) 0.058(2) 0.0316(19) -0.0081(17) 0.0042(18) 0.0155(18)
C144 0.037(2) 0.064(2) 0.057(2) 0.019(2) 0.0100(18) 0.0013(18)
C145 0.0253(16) 0.0357(18) 0.0382(19) 0.0023(15) 0.0015(15) -0.0016(14)
C146 0.0267(16) 0.0352(18) 0.0378(19) -0.0063(15) 0.0090(15) 0.0040(14)
C147 0.053(2) 0.0227(17) 0.055(2) 0.0004(16) 0.0096(19) -0.0014(16)
C148 0.055(2) 0.0350(19) 0.070(3) 0.0092(18) -0.014(2) 0.0029(19)
C149 0.051(2) 0.072(3) 0.059(3) 0.013(2) -0.004(2) 0.009(2)
C150 0.054(2) 0.081(3) 0.049(2) 0.009(2) -0.003(2) -0.004(2)
C151 0.049(2) 0.060(2) 0.045(2) 0.0033(19) -0.0091(19) -0.0046(19)
C152 0.058(2) 0.049(2) 0.035(2) 0.0063(17) -0.0004(19) -0.0137(19)
C153 0.053(2) 0.054(2) 0.040(2) 0.0029(18) -0.0046(18) -0.0111(19)
C154 0.061(2) 0.0347(19) 0.055(2) -0.0042(18) 0.009(2) -0.0171(18)
C161 0.0352(17) 0.0191(14) 0.0224(15) 0.0005(12) 0.0008(13) 0.0012(12)
C162 0.0331(17) 0.0321(17) 0.0242(16) 0.0042(14) 0.0005(14) -0.0010(14)
C163 0.0424(19) 0.0401(19) 0.0368(19) -0.0057(16) -0.0072(16) 0.0102(16)
C164 0.0368(18) 0.059(2) 0.0296(18) 0.0105(17) -0.0006(16) -0.0076(17)
C165 0.0339(16) 0.0286(15) 0.0184(14) 0.0021(12) -0.0042(14) 0.0001(15)
C166 0.0434(18) 0.0269(17) 0.0239(16) -0.0044(14) 0.0100(14) -0.0036(14)
C181 0.0239(15) 0.0308(16) 0.0213(15) -0.0014(13) 0.0035(13) -0.0064(13)
C182 0.0346(17) 0.0285(17) 0.0310(18) -0.0055(14) -0.0005(15) -0.0014(14)
C183 0.064(2) 0.0321(17) 0.0385(19) -0.0071(15) 0.005(2) 0.0119(19)
C184 0.054(2) 0.043(2) 0.038(2) -0.0005(16) 0.0044(18) -0.0167(18)
C185 0.0245(16) 0.0311(17) 0.0314(18) -0.0034(14) -0.0009(14) -0.0070(13)
C186 0.044(2) 0.049(2) 0.036(2) -0.0095(17) 0.0061(18) -0.0147(17)
O201 0.054(4) 0.100(5) 0.095(5) -0.031(4) 0.007(4) 0.015(4)
O203 0.037(3) 0.078(3) 0.114(4) 0.073(3) 0.027(3) -0.002(3)
O204 0.075(4) 0.054(4) 0.116(5) -0.009(3) -0.040(4) 0.033(3)
C204 0.079(5) 0.056(4) 0.066(5) -0.028(4) -0.032(4) 0.055(4)
O205 0.045(2) 0.062(3) 0.020(2) -0.017(2) 0.010(2) -0.040(2)
C205 0.057(4) 0.016(3) 0.058(4) -0.010(3) 0.039(4) -0.009(3)
O206 0.054(3) 0.083(3) 0.123(4) -0.094(3) 0.024(3) -0.001(3)
C206 0.035(4) 0.033(3) 0.061(5) -0.032(3) 0.016(3) -0.013(3)
O207 0.221(10) 0.106(6) 0.091(5) -0.029(5) 0.056(6) -0.023(7)
C207 0.146(10) 0.105(8) 0.064(7) 0.018(6) -0.028(7) -0.045(8)

loop_
_atom_type_symbol
_atom_type_description
_atom_type_scat_dispersion_real
_atom_type_scat_dispersion_imag
_atom_type_scat_source
C C 0.0033 0.0016 'International Tables Vol C Tables 4.2.6.8 and 6.1.1.4'
H H 0.0000 0.0000 'International Tables Vol C Tables 4.2.6.8 and 6.1.1.4'
N N 0.0061 0.0033 'International Tables Vol C Tables 4.2.6.8 and 6.1.1.4'
O O 0.0106 0.0060 'International Tables Vol C Tables 4.2.6.8 and 6.1.1.4'
Ni Ni 0.3393 1.1124 'International Tables Vol C Tables 4.2.6.8 and 6.1.1.4'

loop_
_geom_angle_atom_site_label_1
_geom_angle_atom_site_label_2
_geom_angle_atom_site_label_3
_geom_angle
N2 Ni1 N4 178.20(11)
N2 Ni1 N1 89.68(10)
N4 Ni1 N1 90.30(10)
N2 Ni1 N3 90.23(10)
N4 Ni1 N3 89.85(10)
N1 Ni1 N3 178.52(10)
C26 O22 C27 117.8(3)
C46 O42 C47 116.6(3)
C66 O62 C54 118.2(3)
C86 O82 C34 116.9(3)
C4 N1 C1 105.9(2)
C4 N1 Ni1 127.19(19)
C1 N1 Ni1 126.85(19)
C9 N2 C6 105.2(2)
C9 N2 Ni1 127.0(2)
C6 N2 Ni1 127.7(2)
C14 N3 C11 106.6(2)
C14 N3 Ni1 127.17(19)
C11 N3 Ni1 126.18(19)
C19 N4 C16 106.5(2)
C19 N4 Ni1 127.34(19)
C16 N4 Ni1 126.18(19)
N1 C1 C20 124.5(3)
N1 C1 C2 109.6(2)
C20 C1 C2 125.3(3)
C3 C2 C1 107.7(3)
C2 C3 C4 107.1(3)
C5 C4 N1 125.3(3)
C5 C4 C3 125.0(3)
N1 C4 C3 109.7(2)
C6 C5 C4 120.6(3)
C6 C5 C21 116.9(3)
C4 C5 C21 121.0(3)
N2 C6 C5 124.8(3)
N2 C6 C7 110.1(3)
C5 C6 C7 124.3(3)
C8 C7 C6 107.5(3)
C7 C8 C9 107.3(3)
N2 C9 C10 124.9(3)
N2 C9 C8 109.6(2)
C10 C9 C8 125.3(3)
C11 C10 C9 120.8(3)
C11 C10 C41 122.4(3)
C9 C10 C41 115.8(3)
C10 C11 N3 125.6(3)
C10 C11 C12 124.9(3)
N3 C11 C12 109.0(3)
C13 C12 C11 107.5(3)
C12 C13 C14 107.6(3)
C15 C14 N3 125.7(3)
C15 C14 C13 124.8(3)
N3 C14 C13 109.2(3)
C14 C15 C16 120.7(3)
C14 C15 C61 121.8(3)
C16 C15 C61 116.5(3)
N4 C16 C15 125.8(3)
N4 C16 C17 108.7(3)
C15 C16 C17 125.1(3)
C18 C17 C16 107.8(3)
C17 C18 C19 106.6(3)
N4 C19 C20 125.9(3)
N4 C19 C18 110.4(2)
C20 C19 C18 123.3(3)
C19 C20 C1 120.8(3)
C19 C20 C81 116.6(2)
C1 C20 C81 121.6(3)
C5 C21 C22 123.9(3)
C5 C21 C25 124.6(3)
C22 C21 C25 59.8(2)
C21 C22 C24 116.5(3)
C21 C22 C25 61.1(2)
C24 C22 C25 116.1(3)
C21 C22 C23 120.6(3)
C24 C22 C23 114.2(3)
C25 C22 C23 118.1(3)
C26 C25 C22 125.4(3)
C26 C25 C21 125.0(3)
C22 C25 C21 59.10(19)
O21 C26 O22 123.0(3)
O21 C26 C25 128.0(3)
O22 C26 C25 109.0(3)
O22 C27 C28 107.0(3)
C27 C28 C29 112.3(3)
C30 C29 C28 113.1(3)
C31 C30 C29 113.3(4)
C30 C31 C32 113.0(3)
C31 C32 C33 115.7(3)
C34 C33 C32 115.1(3)
O82 C34 C33 106.0(3)
C42 C41 C10 122.7(3)
C42 C41 C45 60.5(2)
C10 C41 C45 126.8(3)
C41 C42 C44 116.7(3)
C41 C42 C45 60.5(2)
C44 C42 C45 116.2(3)
C41 C42 C43 118.6(3)
C44 C42 C43 115.1(3)
C45 C42 C43 119.0(3)
C46 C45 C41 123.9(3)
C46 C45 C42 124.7(3)
C41 C45 C42 59.02(19)
O41 C46 O42 123.8(3)
O41 C46 C45 127.8(3)
O42 C46 C45 108.4(3)
O42 C47 C48 106.8(3)
C47 C48 C49 114.2(4)
C50 C49 C48 114.1(4)
C49 C50 C51 115.2(4)
C52 C51 C50 110.4(4)
C53 C52 C51 113.8(4)
C52 C53 C54 114.8(4)
O62 C54 C53 105.9(3)
C15 C61 C62 123.3(3)
C15 C61 C65 123.8(3)
C62 C61 C65 59.7(2)
C63 C62 C61 120.2(3)
C63 C62 C64 113.9(3)
C61 C62 C64 117.3(3)
C63 C62 C65 119.6(3)
C61 C62 C65 61.4(2)
C64 C62 C65 114.6(3)
C66 C65 C62 125.3(3)
C66 C65 C61 122.3(3)
C62 C65 C61 58.8(2)
O61 C66 O62 123.3(3)
O61 C66 C65 127.7(3)
O62 C66 C65 109.0(3)
C20 C81 C82 124.2(3)
C20 C81 C85 125.8(3)
C82 C81 C85 59.7(2)
C84 C82 C81 118.4(3)
C84 C82 C85 116.1(3)
C81 C82 C85 61.73(19)
C84 C82 C83 114.0(3)
C81 C82 C83 117.7(3)
C85 C82 C83 119.2(3)
C86 C85 C82 124.1(3)
C86 C85 C81 123.7(3)
C82 C85 C81 58.61(19)
O81 C86 O82 123.3(3)
O81 C86 C85 127.6(3)
O82 C86 C85 109.1(3)
N102 Ni2 N104 177.12(10)
N102 Ni2 N101 90.00(10)
N104 Ni2 N101 90.05(10)
N102 Ni2 N103 89.68(10)
N104 Ni2 N103 90.39(10)
N101 Ni2 N103 177.70(10)
C126 O122 C127 121.5(3)
C146 O142 C147 117.3(3)
C166 O162 C154 120.4(3)
C186 O182 C134 115.6(3)
C104 N101 C101 105.9(2)
C104 N101 Ni2 127.07(19)
C101 N101 Ni2 126.89(19)
C109 N102 C106 105.3(2)
C109 N102 Ni2 127.6(2)
C106 N102 Ni2 127.05(19)
C111 N103 C114 105.7(2)
C111 N103 Ni2 127.17(19)
C114 N103 Ni2 127.1(2)
C119 N104 C116 105.7(2)
C119 N104 Ni2 127.57(19)
C116 N104 Ni2 126.55(19)
C120 C101 N101 124.2(3)
C120 C101 C102 125.3(3)
N101 C101 C102 109.8(2)
C103 C102 C101 107.7(3)
C102 C103 C104 106.8(3)
N101 C104 C105 125.1(3)
N101 C104 C103 109.8(2)
C105 C104 C103 125.1(3)
C106 C105 C104 120.9(3)
C106 C105 C121 115.7(3)
C104 C105 C121 121.3(3)
N102 C106 C105 124.7(3)
N102 C106 C107 109.4(2)
C105 C106 C107 125.0(3)
C108 C107 C106 107.4(3)
C107 C108 C109 107.1(3)
N102 C109 C110 125.1(3)
N102 C109 C108 110.6(3)
C110 C109 C108 123.9(3)
C111 C110 C109 120.2(3)
C111 C110 C141 122.3(3)
C109 C110 C141 116.8(3)
N103 C111 C110 125.1(3)
N103 C111 C112 109.6(3)
C110 C111 C112 124.6(3)
C113 C112 C111 108.6(3)
C112 C113 C114 106.0(3)
N103 C114 C115 124.3(3)
N103 C114 C113 110.1(3)
C115 C114 C113 125.5(3)
C116 C115 C114 121.5(3)
C116 C115 C161 117.9(3)
C114 C115 C161 119.6(3)
C115 C116 N104 125.0(3)
C115 C116 C117 125.3(3)
N104 C116 C117 109.4(3)
C118 C117 C116 108.6(3)
C117 C118 C119 105.5(3)
N104 C119 C120 124.9(3)
N104 C119 C118 110.6(2)
C120 C119 C118 124.2(3)
C101 C120 C119 121.8(3)
C101 C120 C181 121.4(3)
C119 C120 C181 115.7(2)
C105 C121 C122 121.7(3)
C105 C121 C125 126.3(3)
C122 C121 C125 60.4(2)
C123 C122 C121 120.0(3)
C123 C122 C124 115.5(3)
C121 C122 C124 116.5(3)
C123 C122 C125 119.3(3)
C121 C122 C125 60.9(2)
C124 C122 C125 113.5(3)
C126 C125 C122 124.6(3)
C126 C125 C121 124.0(3)
C122 C125 C121 58.77(19)
O121 C126 O122 124.0(3)
O121 C126 C125 128.3(3)
O122 C126 C125 107.7(3)
O122 C127 C128 105.6(3)
C129 C128 C127 113.1(4)
C130 C129 C128 127.8(5)
C131 C130 C129 102.4(6)
C131 C130 C132 44.5(4)
C129 C130 C132 108.9(5)
C132 C131 C130 90.8(6)
C131 C132 C133 116.8(7)
C131 C132 C130 44.7(4)
C133 C132 C130 144.1(6)
C134 C133 C132 111.4(6)
C133 C134 O182 108.5(5)
C142 C141 C110 122.1(3)
C142 C141 C145 60.9(2)
C110 C141 C145 125.8(3)
C141 C142 C143 119.6(3)
C141 C142 C144 116.4(3)
C143 C142 C144 114.1(3)
C141 C142 C145 59.8(2)
C143 C142 C145 121.1(3)
C144 C142 C145 115.4(3)
C146 C145 C141 122.6(3)
C146 C145 C142 124.9(3)
C141 C145 C142 59.3(2)
O141 C146 O142 123.2(3)
O141 C146 C145 127.6(3)
O142 C146 C145 109.1(3)
O142 C147 C148 108.4(3)
C147 C148 C149 115.9(3)
C150 C149 C148 112.8(4)
C149 C150 C151 114.3(3)
C152 C151 C150 111.2(3)
C151 C152 C153 113.3(3)
C154 C153 C152 116.7(3)
O162 C154 C153 110.2(3)
C115 C161 C162 122.9(3)
C115 C161 C165 125.4(2)
C162 C161 C165 60.7(2)
C164 C162 C163 113.9(3)
C164 C162 C161 118.2(3)
C163 C162 C161 118.9(3)
C164 C162 C165 114.8(3)
C163 C162 C165 120.3(3)
C161 C162 C165 60.58(19)
C166 C165 C161 123.5(2)
C166 C165 C162 126.4(3)
C161 C165 C162 58.75(19)
O161 C166 O162 125.0(3)
O161 C166 C165 126.7(3)
O162 C166 C165 108.3(3)
C182 C181 C185 60.2(2)
C182 C181 C120 123.7(3)
C185 C181 C120 125.9(2)
C181 C182 C184 117.6(3)
C181 C182 C185 60.9(2)
C184 C182 C185 115.7(3)
C181 C182 C183 117.8(3)
C184 C182 C183 115.3(3)
C185 C182 C183 118.7(3)
C186 C185 C182 122.3(3)
C186 C185 C181 125.3(3)
C182 C185 C181 58.9(2)
O181 C186 O182 123.7(3)
O181 C186 C185 127.6(3)
O182 C186 C185 108.6(3)

loop_
_geom_bond_atom_site_label_1
_geom_bond_atom_site_label_2
_geom_bond_distance
Ni1 N2 1.901(2)
Ni1 N4 1.916(2)
Ni1 N1 1.921(2)
Ni1 N3 1.925(2)
O21 C26 1.202(4)
O22 C26 1.357(4)
O22 C27 1.447(4)
O41 C46 1.203(4)
O42 C46 1.338(4)
O42 C47 1.472(4)
O61 C66 1.221(4)
O62 C66 1.343(4)
O62 C54 1.455(4)
O81 C86 1.215(4)
O82 C86 1.337(4)
O82 C34 1.478(4)
N1 C4 1.389(4)
N1 C1 1.388(4)
N2 C9 1.382(4)
N2 C6 1.383(4)
N3 C14 1.373(4)
N3 C11 1.375(4)
N4 C19 1.363(4)
N4 C16 1.385(4)
C1 C20 1.405(4)
C1 C2 1.419(4)
C2 C3 1.363(4)
C3 C4 1.425(4)
C4 C5 1.384(4)
C5 C6 1.387(4)
C5 C21 1.504(4)
C6 C7 1.429(4)
C7 C8 1.337(4)
C8 C9 1.443(4)
C9 C10 1.402(4)
C10 C11 1.372(4)
C10 C41 1.512(4)
C11 C12 1.446(4)
C12 C13 1.331(4)
C13 C14 1.441(4)
C14 C15 1.366(4)
C15 C16 1.387(4)
C15 C61 1.512(4)
C16 C17 1.447(4)
C17 C18 1.345(4)
C18 C19 1.442(4)
C19 C20 1.396(4)
C20 C81 1.503(4)
C21 C22 1.509(4)
C21 C25 1.540(4)
C22 C24 1.519(5)
C22 C25 1.520(4)
C22 C23 1.528(4)
C25 C26 1.454(5)
C27 C28 1.520(6)
C28 C29 1.547(6)
C29 C30 1.521(6)
C30 C31 1.483(6)
C31 C32 1.529(6)
C32 C33 1.554(6)
C33 C34 1.507(6)
C41 C42 1.503(4)
C41 C45 1.526(4)
C42 C44 1.523(5)
C42 C45 1.526(4)
C42 C43 1.551(5)
C45 C46 1.484(4)
C47 C48 1.514(5)
C48 C49 1.558(7)
C49 C50 1.442(7)
C50 C51 1.594(7)
C51 C52 1.538(6)
C52 C53 1.430(6)
C53 C54 1.526(6)
C61 C62 1.517(4)
C61 C65 1.557(4)
C62 C63 1.511(5)
C62 C64 1.521(5)
C62 C65 1.532(5)
C65 C66 1.457(5)
C81 C82 1.505(4)
C81 C85 1.553(4)
C82 C84 1.496(5)
C82 C85 1.522(4)
C82 C83 1.546(5)
C85 C86 1.448(4)
Ni2 N102 1.909(2)
Ni2 N104 1.917(2)
Ni2 N101 1.920(2)
Ni2 N103 1.921(2)
O121 C126 1.201(4)
O122 C126 1.349(4)
O122 C127 1.433(5)
O141 C146 1.220(4)
O142 C146 1.330(4)
O142 C147 1.440(4)
O161 C166 1.203(4)
O162 C166 1.343(4)
O162 C154 1.463(4)
O181 C186 1.209(4)
O182 C186 1.327(4)
O182 C134 1.448(5)
N101 C104 1.376(4)
N101 C101 1.388(4)
N102 C109 1.365(4)
N102 C106 1.375(4)
N103 C111 1.370(4)
N103 C114 1.379(4)
N104 C119 1.372(4)
N104 C116 1.387(4)
C101 C120 1.382(4)
C101 C102 1.429(4)
C102 C103 1.351(4)
C103 C104 1.449(4)
C104 C105 1.392(4)
C105 C106 1.384(4)
C105 C121 1.515(4)
C106 C107 1.426(4)
C107 C108 1.333(4)
C108 C109 1.414(4)
C109 C110 1.411(4)
C110 C111 1.383(4)
C110 C141 1.498(4)
C111 C112 1.430(4)
C112 C113 1.335(4)
C113 C114 1.447(4)
C114 C115 1.413(4)
C115 C116 1.373(4)
C115 C161 1.499(4)
C116 C117 1.418(4)
C117 C118 1.359(4)
C118 C119 1.442(4)
C119 C120 1.397(4)
C120 C181 1.522(4)
C121 C122 1.512(4)
C121 C125 1.544(4)
C122 C123 1.499(4)
C122 C124 1.526(5)
C122 C125 1.537(4)
C125 C126 1.473(5)
C127 C128 1.605(6)
C128 C129 1.565(6)
C129 C130 1.496(7)
C130 C131 1.470(8)
C130 C132 2.090(10)
C131 C132 1.464(8)
C132 C133 1.476(7)
C133 C134 1.451(7)
C141 C142 1.495(4)
C141 C145 1.502(4)
C142 C143 1.508(5)
C142 C144 1.511(5)
C142 C145 1.519(5)
C145 C146 1.482(5)
C147 C148 1.472(5)
C148 C149 1.544(6)
C149 C150 1.461(6)
C150 C151 1.562(6)
C151 C152 1.504(5)
C152 C153 1.514(5)
C153 C154 1.502(5)
C161 C162 1.520(4)
C161 C165 1.549(4)
C162 C164 1.512(4)
C162 C163 1.515(4)
C162 C165 1.550(4)
C165 C166 1.483(4)
C181 C182 1.492(4)
C181 C185 1.522(4)
C182 C184 1.502(5)
C182 C185 1.511(4)
C182 C183 1.557(5)
C185 C186 1.475(5)
O203 C203 1.352(11)
O204 C204 1.398(10)
O205 C205 1.415(9)
O206 C206 1.384(9)
O207 C207 1.011(13)
